data_7203639
loop_
_publ_author_name
'Kumar, D. Krishna'
'Das, Amitava'
'Dastidar, Parthasarathi'

_publ_section_title
;
 Hydrogen-bonded microporous network, helix and 1-D zigzag chains in
 MOFs of Zn(ii): studying the effects of ligating topologies, hydrogen
 bonding backbone and counter-anions
;
_journal_issue 11
_journal_name_full CrystEngComm
_journal_page_first 805
_journal_paper_doi 10.1039/b612163m
_journal_volume 8
_journal_year 2006
_chemical_formula_sum 'C16 H17 Cl3 N4 O5 Zn'
_chemical_formula_weight 517.06
_chemical_name_systematic
;
?
;
_space_group_IT_number 14
_symmetry_cell_setting monoclinic
_symmetry_space_group_name_Hall '-P 2ybc'
_symmetry_space_group_name_H-M 'P 1 21/c 1'
_atom_sites_solution_hydrogens geom
_atom_sites_solution_primary direct
_atom_sites_solution_secondary difmap
_audit_creation_method SHELXL-97
_cell_angle_alpha 90.00
_cell_angle_beta 95.447(4)
_cell_angle_gamma 90.00
_cell_formula_units_Z 4
_cell_length_a 9.2135(16)
_cell_length_b 12.441(2)
_cell_length_c 19.292(3)
_cell_measurement_temperature 100(2)
_cell_volume 2201.4(6)
_computing_cell_refinement 'BRUKER AXS SMART 3'
_computing_data_collection 'BRUKER AXS SMART 3'
_computing_data_reduction 'BRUKER AXS SAINT'
_computing_molecular_graphics 'BRUKER SHELXLTL'
_computing_publication_material 'MERCURY 1.4'
_computing_structure_refinement 'SHELXL-97 (Sheldrick, 1997)'
_computing_structure_solution 'SHELXS-97 (Sheldrick, 1990)'
_diffrn_ambient_temperature 100(2)
_diffrn_detector_area_resol_mean 0.3
_diffrn_measured_fraction_theta_full 0.997
_diffrn_measured_fraction_theta_max 0.997
_diffrn_measurement_device_type 'BRUKER SMART CCD AREA DETECTOR'
_diffrn_measurement_method 'PHI-OMEGA SCAN'
_diffrn_radiation_monochromator graphite
_diffrn_radiation_source 'fine-focus sealed tube'
_diffrn_radiation_type MoK\a
_diffrn_radiation_wavelength 0.71073
_diffrn_reflns_av_R_equivalents 0.0965
_diffrn_reflns_av_sigmaI/netI 0.1313
_diffrn_reflns_limit_h_max 8
_diffrn_reflns_limit_h_min -9
_diffrn_reflns_limit_k_max 13
_diffrn_reflns_limit_k_min -13
_diffrn_reflns_limit_l_max 19
_diffrn_reflns_limit_l_min -20
_diffrn_reflns_number 8549
_diffrn_reflns_theta_full 22.48
_diffrn_reflns_theta_max 22.48
_diffrn_reflns_theta_min 1.95
_exptl_absorpt_coefficient_mu 1.514
_exptl_absorpt_correction_T_max 0.9419
_exptl_absorpt_correction_T_min 0.6350
_exptl_absorpt_correction_type multi-scan
_exptl_absorpt_process_details BRUKER-SADABS'
_exptl_crystal_colour COLORLESS
_exptl_crystal_density_diffrn 1.560
_exptl_crystal_density_method 'not measured'
_exptl_crystal_description NEEDLE
_exptl_crystal_F_000 1048
_exptl_crystal_size_max 0.33
_exptl_crystal_size_mid 0.09
_exptl_crystal_size_min 0.04
_refine_diff_density_max 1.029
_refine_diff_density_min -0.561
_refine_diff_density_rms 0.117
_refine_ls_extinction_method none
_refine_ls_goodness_of_fit_ref 1.005
_refine_ls_hydrogen_treatment constr
_refine_ls_matrix_type full
_refine_ls_number_parameters 264
_refine_ls_number_reflns 2865
_refine_ls_number_restraints 0
_refine_ls_restrained_S_all 1.005
_refine_ls_R_factor_all 0.1127
_refine_ls_R_factor_gt 0.0686
_refine_ls_shift/su_max 0.004
_refine_ls_shift/su_mean 0.000
_refine_ls_structure_factor_coef Fsqd
_refine_ls_weighting_details 'calc w=1/[\s^2^(Fo^2^)+(0.0653P)^2^+0.0000P] where P=(Fo^2^+2Fc^2^)/3'
_refine_ls_weighting_scheme calc
_refine_ls_wR_factor_gt 0.1389
_refine_ls_wR_factor_ref 0.1572
_reflns_number_gt 1873
_reflns_number_total 2865
_reflns_threshold_expression >2sigma(I)
_cod_data_source_file b612163m.txt
_cod_data_source_block kkb511d
_cod_depositor_comments
;
The following automatic conversions were performed:
'_symmetry_cell_setting' value 'MONOCLINIC' changed to 'monoclinic'
according to '/home/saulius/struct/CIF-dictionaries/cif_core.dic'
dictionary named 'cif_core.dic' version 2.4.1 from
2010-06-29.

'_exptl_absorpt_correction_type' value 'MULTI-SCAN' changed
to 'multi-scan' according to
'/home/saulius/struct/CIF-dictionaries/cif_core.dic' dictionary named
'cif_core.dic' version 2.4.1 from 2010-06-29.

Automatic conversion script
Id: cif_fix_enum 1527 2010-12-29 10:47:43Z saulius 
;
_cod_original_sg_symbol_H-M P2(1)/c
_cod_database_code 7203639

loop_
_symmetry_equiv_pos_as_xyz
'x, y, z'
'-x, y+1/2, -z+1/2'
'-x, -y, -z'
'x, -y-1/2, z-1/2'

loop_
_atom_site_label
_atom_site_type_symbol
_atom_site_fract_x
_atom_site_fract_y
_atom_site_fract_z
_atom_site_U_iso_or_equiv
_atom_site_adp_type
_atom_site_occupancy
_atom_site_symmetry_multiplicity
_atom_site_calc_flag
_atom_site_refinement_flags
_atom_site_disorder_assembly
_atom_site_disorder_group
Zn1 Zn 0.13803(10) -0.10818(7) 0.30100(5) 0.0155(3) Uani 1 1 d . . .
N1 N 0.1525(7) 0.0118(5) 0.3721(3) 0.0140(16) Uani 1 1 d . . .
C2 C 0.1637(8) -0.0133(6) 0.4406(4) 0.015(2) Uani 1 1 d . . .
H2 H 0.1641 -0.0867 0.4541 0.018 Uiso 1 1 calc R . .
C3 C 0.1747(9) 0.0652(6) 0.4914(4) 0.018(2) Uani 1 1 d . . .
H3 H 0.1861 0.0455 0.5392 0.021 Uiso 1 1 calc R . .
C4 C 0.1691(9) 0.1731(7) 0.4728(4) 0.020(2) Uani 1 1 d . . .
H4 H 0.1730 0.2280 0.5071 0.024 Uiso 1 1 calc R . .
C5 C 0.1578(8) 0.1979(6) 0.4028(4) 0.016(2) Uani 1 1 d . . .
C6 C 0.1504(8) 0.1153(7) 0.3541(4) 0.018(2) Uani 1 1 d . . .
H6 H 0.1436 0.1332 0.3060 0.021 Uiso 1 1 calc R . .
N7 N 0.1462(7) 0.3036(5) 0.3772(3) 0.0160(17) Uani 1 1 d . . .
H7 H 0.0888 0.3155 0.3389 0.019 Uiso 1 1 calc R . .
C8 C 0.2195(9) 0.3892(7) 0.4088(4) 0.018(2) Uani 1 1 d . . .
O9 O 0.3067(6) 0.3816(4) 0.4601(3) 0.0231(14) Uani 1 1 d . . .
N10 N 0.1878(7) 0.4846(5) 0.3740(3) 0.0213(18) Uani 1 1 d . . .
H10 H 0.1151 0.4828 0.3410 0.026 Uiso 1 1 calc R . .
C11 C 0.2574(9) 0.5828(6) 0.3852(4) 0.016(2) Uani 1 1 d . . .
C12 C 0.3880(10) 0.5982(7) 0.4248(4) 0.024(2) Uani 1 1 d . . .
H12 H 0.4361 0.5399 0.4491 0.029 Uiso 1 1 calc R . .
C13 C 0.4481(9) 0.7008(6) 0.4284(4) 0.020(2) Uani 1 1 d . . .
H13 H 0.5372 0.7137 0.4561 0.024 Uiso 1 1 calc R . .
C14 C 0.3785(9) 0.7825(6) 0.3922(4) 0.017(2) Uani 1 1 d . . .
H14 H 0.4228 0.8515 0.3934 0.021 Uiso 1 1 calc R . .
N15 N 0.2497(7) 0.7692(5) 0.3547(3) 0.0156(17) Uani 1 1 d . . .
C16 C 0.1907(9) 0.6691(7) 0.3511(4) 0.016(2) Uani 1 1 d . . .
H16 H 0.1001 0.6584 0.3241 0.019 Uiso 1 1 calc R . .
O17 O -0.0505(6) -0.1689(4) 0.2628(3) 0.0178(14) Uani 1 1 d . . .
C18 C -0.1349(10) -0.1817(6) 0.3127(5) 0.019(2) Uani 1 1 d . . .
O19 O -0.0925(7) -0.1724(5) 0.3743(3) 0.0304(16) Uani 1 1 d . . .
C20 C -0.2907(9) -0.2124(7) 0.2901(5) 0.032(3) Uani 1 1 d . . .
H20A H -0.2963 -0.2899 0.2811 0.048 Uiso 1 1 calc R . .
H20B H -0.3244 -0.1733 0.2475 0.048 Uiso 1 1 calc R . .
H20C H -0.3525 -0.1940 0.3270 0.048 Uiso 1 1 calc R . .
O21 O 0.0953(6) 0.0202(4) 0.2023(3) 0.0216(14) Uani 1 1 d . . .
C22 C 0.2012(10) -0.0323(7) 0.1825(5) 0.024(2) Uani 1 1 d . . .
O23 O 0.2685(6) -0.1002(5) 0.2225(3) 0.0238(14) Uani 1 1 d . . .
C24 C 0.2511(11) -0.0126(8) 0.1131(5) 0.045(3) Uani 1 1 d . . .
H24A H 0.1819 -0.0449 0.0773 0.067 Uiso 1 1 calc R . .
H24B H 0.3476 -0.0448 0.1109 0.067 Uiso 1 1 calc R . .
H24C H 0.2569 0.0650 0.1050 0.067 Uiso 1 1 calc R . .
C25 C 0.6213(10) 0.1678(8) 0.3206(5) 0.038(3) Uani 1 1 d . . .
H25 H 0.6210 0.2292 0.2871 0.046 Uiso 1 1 calc R . .
Cl26 Cl 0.5424(3) 0.2118(3) 0.39367(16) 0.0678(10) Uani 1 1 d . . .
Cl27 Cl 0.5191(3) 0.06285(19) 0.27953(14) 0.0421(7) Uani 1 1 d . . .
Cl28 Cl 0.8029(3) 0.1271(2) 0.34091(16) 0.0596(9) Uani 1 1 d . . .

loop_
_atom_site_aniso_label
_atom_site_aniso_U_11
_atom_site_aniso_U_22
_atom_site_aniso_U_33
_atom_site_aniso_U_23
_atom_site_aniso_U_13
_atom_site_aniso_U_12
Zn1 0.0251(6) 0.0069(5) 0.0140(6) -0.0003(5) -0.0010(4) -0.0007(5)
N1 0.028(4) 0.007(4) 0.008(4) 0.001(3) 0.000(3) 0.000(3)
C2 0.021(5) 0.008(5) 0.019(6) -0.002(4) 0.006(4) 0.001(4)
C3 0.029(5) 0.013(5) 0.012(5) 0.005(4) 0.007(4) -0.001(4)
C4 0.035(6) 0.015(5) 0.012(6) -0.002(4) 0.008(4) -0.004(4)
C5 0.015(5) 0.010(5) 0.021(6) -0.002(4) -0.005(4) -0.005(4)
C6 0.017(5) 0.024(6) 0.011(5) 0.005(4) -0.005(4) -0.001(4)
N7 0.018(4) 0.011(4) 0.017(4) 0.001(3) -0.009(3) 0.000(3)
C8 0.023(5) 0.015(5) 0.018(5) -0.002(5) 0.007(4) 0.003(5)
O9 0.031(4) 0.013(3) 0.023(4) 0.000(3) -0.010(3) 0.000(3)
N10 0.029(5) 0.013(4) 0.020(5) -0.002(3) -0.005(3) 0.003(3)
C11 0.026(5) 0.003(5) 0.020(5) -0.001(4) -0.002(4) -0.003(4)
C12 0.039(6) 0.014(5) 0.018(5) 0.002(4) 0.001(4) 0.012(5)
C13 0.022(5) 0.013(5) 0.024(6) 0.001(4) -0.006(4) 0.000(4)
C14 0.021(5) 0.011(5) 0.020(5) -0.002(4) -0.003(4) -0.008(4)
N15 0.023(4) 0.005(4) 0.019(4) 0.001(3) 0.003(3) 0.001(3)
C16 0.017(5) 0.022(5) 0.009(5) -0.001(4) 0.001(4) 0.011(4)
O17 0.022(3) 0.017(3) 0.014(4) 0.002(3) 0.002(3) -0.001(3)
C18 0.030(6) 0.003(5) 0.025(6) 0.000(4) -0.003(5) 0.009(4)
O19 0.039(4) 0.030(4) 0.022(4) -0.004(3) 0.000(3) -0.004(3)
C20 0.026(6) 0.026(6) 0.047(7) -0.002(5) 0.012(5) -0.002(4)
O21 0.035(4) 0.014(3) 0.014(4) -0.001(3) -0.005(3) -0.002(3)
C22 0.027(6) 0.014(5) 0.030(6) -0.008(5) 0.003(5) 0.003(4)
O23 0.029(4) 0.018(3) 0.024(4) 0.006(3) 0.001(3) 0.003(3)
C24 0.052(7) 0.052(7) 0.034(7) 0.020(6) 0.018(5) 0.013(6)
C25 0.027(6) 0.049(7) 0.038(7) 0.004(5) 0.002(5) -0.009(5)
Cl26 0.058(2) 0.095(3) 0.055(2) -0.0328(19) 0.0277(17) -0.0244(18)
Cl27 0.0450(17) 0.0242(14) 0.0560(19) 0.0007(12) -0.0006(14) 0.0038(12)
Cl28 0.0306(16) 0.074(2) 0.073(2) 0.0345(18) -0.0022(14) 0.0054(15)

loop_
_atom_type_symbol
_atom_type_description
_atom_type_scat_dispersion_real
_atom_type_scat_dispersion_imag
_atom_type_scat_source
C C 0.0033 0.0016 'International Tables Vol C Tables 4.2.6.8 and 6.1.1.4'
Cl Cl 0.1484 0.1585 'International Tables Vol C Tables 4.2.6.8 and 6.1.1.4'
N N 0.0061 0.0033 'International Tables Vol C Tables 4.2.6.8 and 6.1.1.4'
O O 0.0106 0.0060 'International Tables Vol C Tables 4.2.6.8 and 6.1.1.4'
Zn Zn 0.2839 1.4301 'International Tables Vol C Tables 4.2.6.8 and 6.1.1.4'
H H 0.0000 0.0000 'International Tables Vol C Tables 4.2.6.8 and 6.1.1.4'

loop_
_geom_angle_atom_site_label_1
_geom_angle_atom_site_label_2
_geom_angle_atom_site_label_3
_geom_angle
_geom_angle_site_symmetry_1
_geom_angle_site_symmetry_3
_geom_angle_publ_flag
O17 Zn1 O23 107.7(2) . . ?
O17 Zn1 N1 122.3(2) . . ?
O23 Zn1 N1 117.8(2) . . ?
O17 Zn1 N15 106.5(2) . 1_545 ?
O23 Zn1 N15 96.3(2) . 1_545 ?
N1 Zn1 N15 101.9(3) . 1_545 ?
O17 Zn1 O21 83.7(2) . . ?
O23 Zn1 O21 57.1(2) . . ?
N1 Zn1 O21 92.4(2) . . ?
N15 Zn1 O21 153.4(2) 1_545 . ?
O17 Zn1 C22 94.2(3) . . ?
O23 Zn1 C22 28.6(2) . . ?
N1 Zn1 C22 108.9(3) . . ?
N15 Zn1 C22 124.7(3) 1_545 . ?
O21 Zn1 C22 28.7(2) . . ?
C6 N1 C2 118.5(7) . . ?
C6 N1 Zn1 122.4(5) . . ?
C2 N1 Zn1 119.1(5) . . ?
N1 C2 C3 121.6(7) . . ?
N1 C2 H2 119.2 . . ?
C3 C2 H2 119.2 . . ?
C2 C3 C4 120.1(8) . . ?
C2 C3 H3 119.9 . . ?
C4 C3 H3 119.9 . . ?
C5 C4 C3 117.8(8) . . ?
C5 C4 H4 121.1 . . ?
C3 C4 H4 121.1 . . ?
C4 C5 C6 119.4(8) . . ?
C4 C5 N7 123.3(7) . . ?
C6 C5 N7 117.2(7) . . ?
N1 C6 C5 122.6(8) . . ?
N1 C6 H6 118.7 . . ?
C5 C6 H6 118.7 . . ?
C8 N7 C5 123.6(7) . . ?
C8 N7 H7 118.2 . . ?
C5 N7 H7 118.2 . . ?
O9 C8 N7 124.0(8) . . ?
O9 C8 N10 123.7(8) . . ?
N7 C8 N10 112.3(8) . . ?
C8 N10 C11 127.4(7) . . ?
C8 N10 H10 116.3 . . ?
C11 N10 H10 116.3 . . ?
C16 C11 C12 119.0(7) . . ?
C16 C11 N10 115.8(8) . . ?
C12 C11 N10 125.2(7) . . ?
C11 C12 C13 118.6(8) . . ?
C11 C12 H12 120.7 . . ?
C13 C12 H12 120.7 . . ?
C14 C13 C12 119.6(8) . . ?
C14 C13 H13 120.2 . . ?
C12 C13 H13 120.2 . . ?
N15 C14 C13 122.4(8) . . ?
N15 C14 H14 118.8 . . ?
C13 C14 H14 118.8 . . ?
C14 N15 C16 118.1(7) . . ?
C14 N15 Zn1 123.6(5) . 1_565 ?
C16 N15 Zn1 118.3(6) . 1_565 ?
N15 C16 C11 122.2(8) . . ?
N15 C16 H16 118.9 . . ?
C11 C16 H16 118.9 . . ?
C18 O17 Zn1 109.7(5) . . ?
O19 C18 O17 123.3(8) . . ?
O19 C18 C20 120.9(8) . . ?
O17 C18 C20 115.8(8) . . ?
C18 C20 H20A 109.5 . . ?
C18 C20 H20B 109.5 . . ?
H20A C20 H20B 109.5 . . ?
C18 C20 H20C 109.5 . . ?
H20A C20 H20C 109.5 . . ?
H20B C20 H20C 109.5 . . ?
C22 O21 Zn1 80.2(5) . . ?
O21 C22 O23 120.5(8) . . ?
O21 C22 C24 120.3(8) . . ?
O23 C22 C24 119.2(8) . . ?
O21 C22 Zn1 71.1(5) . . ?
O23 C22 Zn1 49.9(4) . . ?
C24 C22 Zn1 167.4(7) . . ?
C22 O23 Zn1 101.5(5) . . ?
C22 C24 H24A 109.5 . . ?
C22 C24 H24B 109.5 . . ?
H24A C24 H24B 109.5 . . ?
C22 C24 H24C 109.5 . . ?
H24A C24 H24C 109.5 . . ?
H24B C24 H24C 109.5 . . ?
Cl26 C25 Cl27 110.7(5) . . ?
Cl26 C25 Cl28 111.9(6) . . ?
Cl27 C25 Cl28 110.2(6) . . ?
Cl26 C25 H25 107.9 . . ?
Cl27 C25 H25 107.9 . . ?
Cl28 C25 H25 107.9 . . ?

loop_
_geom_bond_atom_site_label_1
_geom_bond_atom_site_label_2
_geom_bond_distance
_geom_bond_site_symmetry_2
_geom_bond_publ_flag
Zn1 O17 1.972(5) . ?
Zn1 O23 2.022(5) . ?
Zn1 N1 2.024(6) . ?
Zn1 N15 2.063(6) 1_545 ?
Zn1 O21 2.488(5) . ?
Zn1 C22 2.591(9) . ?
N1 C6 1.333(10) . ?
N1 C2 1.352(10) . ?
C2 C3 1.381(10) . ?
C2 H2 0.9500 . ?
C3 C4 1.389(11) . ?
C3 H3 0.9500 . ?
C4 C5 1.380(11) . ?
C4 H4 0.9500 . ?
C5 C6 1.389(11) . ?
C5 N7 1.405(10) . ?
C6 H6 0.9500 . ?
N7 C8 1.373(10) . ?
N7 H7 0.8800 . ?
C8 O9 1.218(9) . ?
C8 N10 1.380(10) . ?
N10 C11 1.387(10) . ?
N10 H10 0.8800 . ?
C11 C16 1.374(11) . ?
C11 C12 1.376(11) . ?
C12 C13 1.390(11) . ?
C12 H12 0.9500 . ?
C13 C14 1.360(11) . ?
C13 H13 0.9500 . ?
C14 N15 1.339(10) . ?
C14 H14 0.9500 . ?
N15 C16 1.358(10) . ?
N15 Zn1 2.063(6) 1_565 ?
C16 H16 0.9500 . ?
O17 C18 1.303(10) . ?
C18 O19 1.220(10) . ?
C18 C20 1.509(12) . ?
C20 H20A 0.9800 . ?
C20 H20B 0.9800 . ?
C20 H20C 0.9800 . ?
O21 C22 1.263(9) . ?
C22 O23 1.267(10) . ?
C22 C24 1.476(12) . ?
C24 H24A 0.9800 . ?
C24 H24B 0.9800 . ?
C24 H24C 0.9800 . ?
C25 Cl26 1.735(10) . ?
C25 Cl27 1.754(10) . ?
C25 Cl28 1.756(9) . ?
C25 H25 1.0000 . ?

loop_
_geom_hbond_atom_site_label_D
_geom_hbond_atom_site_label_H
_geom_hbond_atom_site_label_A
_geom_hbond_distance_DH
_geom_hbond_distance_HA
_geom_hbond_distance_DA
_geom_hbond_angle_DHA
_geom_hbond_site_symmetry_A
N7 H7 O17 0.88 1.97 2.783(9) 152.9 2
N10 H10 O21 0.88 2.09 2.905(9) 153.8 2
C13 H13 O9 0.95 2.38 3.139(11) 137.1 3_666
C16 H16 O21 0.95 2.51 3.305(10) 141.6 2
C25 H25 O23 1.00 2.37 3.197(11) 139.5 2_655
